data_4331702
loop_
_publ_author_name
'Xiaojie Wang'
'Zhenbo Mo'
'Jie Xiao'
'Liang Deng'

_publ_section_title
;
 Monomeric Bis(anilido)iron(II) Complexes with N-Heterocyclic Carbene
 Ligation: Synthesis, Characterization, and Redox Reactivity toward Aryl
 Halides
;
_journal_name_full 'Inorganic Chemistry'
_journal_page_first 59
_journal_page_last 65
_journal_paper_doi 10.1021/ic301894e
_journal_volume 52
_journal_year 2013
_chemical_absolute_configuration ad
_chemical_formula_sum 'C39 H44 Cl4 Fe N4'
_chemical_formula_weight 766.43
_chemical_name_systematic
; 
 ? 
;
_space_group_IT_number 9
_symmetry_cell_setting monoclinic
_symmetry_space_group_name_Hall 'C -2yc'
_symmetry_space_group_name_H-M 'C 1 c 1'
_atom_sites_solution_hydrogens geom
_atom_sites_solution_primary direct
_atom_sites_solution_secondary difmap
_audit_creation_method SHELXL-97
_cell_angle_alpha 90.00
_cell_angle_beta 99.463(3)
_cell_angle_gamma 90.00
_cell_formula_units_Z 4
_cell_length_a 10.2812(14)
_cell_length_b 22.888(3)
_cell_length_c 16.865(2)
_cell_measurement_reflns_used 4549
_cell_measurement_temperature 132(2)
_cell_measurement_theta_max 27.48
_cell_measurement_theta_min 2.35
_cell_volume 3914.6(9)
_computing_cell_refinement 'Bruker SAINT'
_computing_data_collection 'Bruker APEX2'
_computing_data_reduction 'Bruker SAINT'
_computing_molecular_graphics 'Bruker SHELXTL'
_computing_publication_material 'Bruker SHELXTL'
_computing_structure_refinement 'SHELXL-97 (Sheldrick, 2008)'
_computing_structure_solution 'SHELXS-97 (Sheldrick, 2008)'
_diffrn_ambient_temperature 132(2)
_diffrn_measured_fraction_theta_full 0.998
_diffrn_measured_fraction_theta_max 0.998
_diffrn_measurement_device_type 'Bruker APEX-II CCD'
_diffrn_measurement_method '\f and \w scans'
_diffrn_radiation_monochromator graphite
_diffrn_radiation_source 'fine-focus sealed tube'
_diffrn_radiation_type MoK\a
_diffrn_radiation_wavelength 0.71073
_diffrn_reflns_av_R_equivalents 0.0341
_diffrn_reflns_av_sigmaI/netI 0.0711
_diffrn_reflns_limit_h_max 14
_diffrn_reflns_limit_h_min -14
_diffrn_reflns_limit_k_max 26
_diffrn_reflns_limit_k_min -31
_diffrn_reflns_limit_l_max 23
_diffrn_reflns_limit_l_min -22
_diffrn_reflns_number 17743
_diffrn_reflns_theta_full 29.52
_diffrn_reflns_theta_max 29.52
_diffrn_reflns_theta_min 2.16
_exptl_absorpt_coefficient_mu 0.690
_exptl_absorpt_correction_T_max 0.9095
_exptl_absorpt_correction_T_min 0.7941
_exptl_absorpt_correction_type multi-scan
_exptl_absorpt_process_details sadabs
_exptl_crystal_colour colourless
_exptl_crystal_density_diffrn 1.300
_exptl_crystal_description block
_exptl_crystal_F_000 1600
_exptl_crystal_size_max 0.35
_exptl_crystal_size_mid 0.25
_exptl_crystal_size_min 0.14
_refine_diff_density_max 0.922
_refine_diff_density_min -0.552
_refine_diff_density_rms 0.064
_refine_ls_abs_structure_details 'Flack H D (1983), Acta Cryst. A39, 876-881'
_refine_ls_abs_structure_Flack -0.005(12)
_refine_ls_extinction_method none
_refine_ls_goodness_of_fit_ref 0.999
_refine_ls_hydrogen_treatment constr
_refine_ls_matrix_type full
_refine_ls_number_parameters 441
_refine_ls_number_reflns 10630
_refine_ls_number_restraints 2
_refine_ls_restrained_S_all 0.999
_refine_ls_R_factor_all 0.0615
_refine_ls_R_factor_gt 0.0434
_refine_ls_shift/su_max 0.002
_refine_ls_shift/su_mean 0.000
_refine_ls_structure_factor_coef Fsqd
_refine_ls_weighting_details 'calc w=1/[\s^2^(Fo^2^)+(0.0404P)^2^+0.0000P] where P=(Fo^2^+2Fc^2^)/3'
_refine_ls_weighting_scheme calc
_refine_ls_wR_factor_gt 0.0903
_refine_ls_wR_factor_ref 0.0980
_reflns_number_gt 8599
_reflns_number_total 10630
_reflns_threshold_expression >2sigma(I)
_cod_data_source_file ic301894e_si_002_6.cif
_cod_data_source_block 6
_cod_original_cell_volume 3914.7(9)
_cod_database_code 4331702

loop_
_symmetry_equiv_pos_as_xyz
'x, y, z'
'x, -y, z-1/2'
'x+1/2, y+1/2, z'
'x+1/2, -y+1/2, z-1/2'

loop_
_atom_site_label
_atom_site_type_symbol
_atom_site_fract_x
_atom_site_fract_y
_atom_site_fract_z
_atom_site_U_iso_or_equiv
_atom_site_adp_type
_atom_site_occupancy
_atom_site_symmetry_multiplicity
_atom_site_calc_flag
_atom_site_refinement_flags
Fe1 Fe 0.95532(3) 0.541960(15) 0.77752(2) 0.02040(8) Uani 1 1 d .
N1 N 0.9124(3) 0.46228(10) 0.73726(14) 0.0311(5) Uani 1 1 d .
H1 H 0.8280 0.4560 0.7203 0.037 Uiso 1 1 calc R
N2 N 0.9552(2) 0.61396(10) 0.71382(13) 0.0264(5) Uani 1 1 d .
H2A H 1.0329 0.6300 0.7137 0.032 Uiso 1 1 calc R
N3 N 0.9901(2) 0.51580(9) 0.96257(12) 0.0179(4) Uani 1 1 d .
N4 N 1.0258(2) 0.60593(9) 0.94258(12) 0.0177(4) Uani 1 1 d .
Cl1 Cl 1.19346(7) 0.49266(3) 0.76591(4) 0.03435(16) Uani 1 1 d .
Cl2 Cl 0.69515(7) 0.56720(3) 0.73394(4) 0.03439(16) Uani 1 1 d .
Cl3 Cl 0.77721(11) 0.34526(4) 0.70020(6) 0.0620(3) Uani 1 1 d .
Cl4 Cl 1.01836(8) 0.72114(3) 0.62076(5) 0.03930(18) Uani 1 1 d .
C1 C 0.9940(2) 0.55495(10) 0.90269(14) 0.0162(4) Uani 1 1 d .
C2 C 1.0397(3) 0.59849(12) 1.02523(14) 0.0226(5) Uani 1 1 d .
H2 H 1.0611 0.6279 1.0650 0.027 Uiso 1 1 calc R
C3 C 1.0173(3) 0.54196(12) 1.03799(14) 0.0229(5) Uani 1 1 d .
H3 H 1.0195 0.5233 1.0885 0.027 Uiso 1 1 calc R
C4 C 0.9664(2) 0.45435(10) 0.94976(14) 0.0190(5) Uani 1 1 d .
C5 C 1.0752(3) 0.41619(12) 0.96127(15) 0.0235(5) Uani 1 1 d .
C6 C 1.0490(3) 0.35723(12) 0.94616(16) 0.0304(6) Uani 1 1 d .
H6 H 1.1200 0.3302 0.9524 0.037 Uiso 1 1 calc R
C7 C 0.9223(3) 0.33729(13) 0.92242(18) 0.0368(7) Uani 1 1 d .
H7 H 0.9073 0.2969 0.9117 0.044 Uiso 1 1 calc R
C8 C 0.8175(3) 0.37517(13) 0.91409(18) 0.0330(7) Uani 1 1 d .
H8 H 0.7305 0.3604 0.8993 0.040 Uiso 1 1 calc R
C9 C 0.8368(3) 0.43485(12) 0.92698(16) 0.0251(5) Uani 1 1 d .
C10 C 0.7209(3) 0.47723(13) 0.91900(18) 0.0321(6) Uani 1 1 d .
H10 H 0.7512 0.5156 0.9003 0.039 Uiso 1 1 calc R
C11 C 0.6802(3) 0.48667(17) 1.0009(2) 0.0457(8) Uani 1 1 d .
H11A H 0.6481 0.4498 1.0200 0.069 Uiso 1 1 calc R
H11B H 0.6100 0.5160 0.9963 0.069 Uiso 1 1 calc R
H11C H 0.7564 0.5003 1.0392 0.069 Uiso 1 1 calc R
C12 C 0.6031(3) 0.45686(16) 0.8575(2) 0.0434(8) Uani 1 1 d .
H12A H 0.6327 0.4479 0.8065 0.065 Uiso 1 1 calc R
H12B H 0.5366 0.4879 0.8489 0.065 Uiso 1 1 calc R
H12C H 0.5646 0.4218 0.8776 0.065 Uiso 1 1 calc R
C13 C 1.2136(3) 0.43665(13) 0.99395(16) 0.0280(6) Uani 1 1 d .
H13 H 1.2177 0.4798 0.9853 0.034 Uiso 1 1 calc R
C14 C 1.2439(3) 0.42489(17) 1.08457(18) 0.0441(8) Uani 1 1 d .
H14A H 1.1738 0.4415 1.1105 0.066 Uiso 1 1 calc R
H14B H 1.3284 0.4430 1.1070 0.066 Uiso 1 1 calc R
H14C H 1.2489 0.3827 1.0941 0.066 Uiso 1 1 calc R
C15 C 1.3188(3) 0.40800(15) 0.95371(18) 0.0379(7) Uani 1 1 d .
H15A H 1.3238 0.3663 0.9670 0.057 Uiso 1 1 calc R
H15B H 1.4043 0.4264 0.9728 0.057 Uiso 1 1 calc R
H15C H 1.2963 0.4128 0.8953 0.057 Uiso 1 1 calc R
C16 C 1.0389(2) 0.66142(11) 0.90442(14) 0.0181(5) Uani 1 1 d .
C17 C 1.1562(3) 0.67384(12) 0.87516(16) 0.0245(5) Uani 1 1 d .
C18 C 1.1638(3) 0.72802(13) 0.83844(17) 0.0308(6) Uani 1 1 d .
H18 H 1.2419 0.7383 0.8184 0.037 Uiso 1 1 calc R
C19 C 1.0600(3) 0.76688(12) 0.83070(16) 0.0308(6) Uani 1 1 d .
H19 H 1.0674 0.8035 0.8053 0.037 Uiso 1 1 calc R
C20 C 0.9463(3) 0.75352(12) 0.85909(16) 0.0277(6) Uani 1 1 d .
H20 H 0.8765 0.7812 0.8536 0.033 Uiso 1 1 calc R
C21 C 0.9313(2) 0.70001(11) 0.89583(14) 0.0206(5) Uani 1 1 d .
C22 C 0.8040(3) 0.68528(12) 0.92488(17) 0.0252(5) Uani 1 1 d .
H22 H 0.8019 0.6420 0.9330 0.030 Uiso 1 1 calc R
C23 C 0.7975(3) 0.71443(15) 1.00573(18) 0.0374(7) Uani 1 1 d .
H23A H 0.8738 0.7024 1.0451 0.056 Uiso 1 1 calc R
H23B H 0.7162 0.7026 1.0246 0.056 Uiso 1 1 calc R
H23C H 0.7982 0.7570 0.9993 0.056 Uiso 1 1 calc R
C24 C 0.6825(3) 0.70192(15) 0.86461(19) 0.0380(7) Uani 1 1 d .
H24A H 0.6761 0.7446 0.8606 0.057 Uiso 1 1 calc R
H24B H 0.6034 0.6864 0.8826 0.057 Uiso 1 1 calc R
H24C H 0.6898 0.6855 0.8119 0.057 Uiso 1 1 calc R
C25 C 1.2692(3) 0.63077(13) 0.88466(19) 0.0329(6) Uani 1 1 d .
H25 H 1.2312 0.5909 0.8890 0.039 Uiso 1 1 calc R
C26 C 1.3662(3) 0.64213(16) 0.96171(19) 0.0405(8) Uani 1 1 d .
H26A H 1.4005 0.6820 0.9609 0.061 Uiso 1 1 calc R
H26B H 1.4394 0.6143 0.9656 0.061 Uiso 1 1 calc R
H26C H 1.3212 0.6374 1.0082 0.061 Uiso 1 1 calc R
C27 C 1.3409(3) 0.63068(17) 0.8110(2) 0.0477(9) Uani 1 1 d .
H27A H 1.2769 0.6237 0.7621 0.072 Uiso 1 1 calc R
H27B H 1.4076 0.5997 0.8172 0.072 Uiso 1 1 calc R
H27C H 1.3838 0.6686 0.8070 0.072 Uiso 1 1 calc R
C28 C 0.9899(3) 0.41643(12) 0.73146(16) 0.0315(7) Uani 1 1 d .
C29 C 0.9473(4) 0.35804(14) 0.71430(17) 0.0437(8) Uani 1 1 d .
C30 C 1.0288(5) 0.31254(15) 0.70743(19) 0.0554(11) Uani 1 1 d .
H30 H 0.9937 0.2744 0.6972 0.066 Uiso 1 1 calc R
C31 C 1.1633(5) 0.32176(16) 0.7154(2) 0.0587(12) Uani 1 1 d .
H31 H 1.2205 0.2902 0.7086 0.070 Uiso 1 1 calc R
C32 C 1.2147(4) 0.37762(16) 0.7334(2) 0.0517(10) Uani 1 1 d .
H32 H 1.3069 0.3846 0.7401 0.062 Uiso 1 1 calc R
C33 C 1.1277(4) 0.42251(13) 0.74119(16) 0.0368(8) Uani 1 1 d .
C34 C 0.8525(3) 0.64193(12) 0.67043(15) 0.0245(5) Uani 1 1 d .
C35 C 0.8613(3) 0.69165(12) 0.62069(16) 0.0287(6) Uani 1 1 d .
C36 C 0.7555(3) 0.71727(13) 0.57404(17) 0.0364(7) Uani 1 1 d .
H36 H 0.7684 0.7498 0.5412 0.044 Uiso 1 1 calc R
C37 C 0.6291(4) 0.69597(15) 0.57437(19) 0.0404(8) Uani 1 1 d .
H37 H 0.5557 0.7130 0.5408 0.048 Uiso 1 1 calc R
C38 C 0.6118(3) 0.65012(14) 0.62360(18) 0.0339(7) Uani 1 1 d .
H38 H 0.5257 0.6359 0.6261 0.041 Uiso 1 1 calc R
C39 C 0.7209(3) 0.62453(12) 0.66989(16) 0.0252(6) Uani 1 1 d .

loop_
_atom_site_aniso_label
_atom_site_aniso_U_11
_atom_site_aniso_U_22
_atom_site_aniso_U_33
_atom_site_aniso_U_23
_atom_site_aniso_U_13
_atom_site_aniso_U_12
Fe1 0.02742(19) 0.01828(17) 0.01552(15) -0.00064(15) 0.00353(13) -0.00250(16)
N1 0.0411(14) 0.0257(12) 0.0287(12) -0.0076(10) 0.0119(10) -0.0100(11)
N2 0.0280(12) 0.0251(12) 0.0249(11) 0.0049(9) 0.0006(9) -0.0072(10)
N3 0.0205(10) 0.0173(10) 0.0157(9) 0.0006(8) 0.0027(8) 0.0010(8)
N4 0.0200(10) 0.0168(10) 0.0161(9) -0.0001(8) 0.0028(8) 0.0027(8)
Cl1 0.0379(4) 0.0350(4) 0.0301(3) -0.0016(3) 0.0055(3) 0.0078(3)
Cl2 0.0297(4) 0.0352(4) 0.0383(4) 0.0074(3) 0.0057(3) -0.0049(3)
Cl3 0.0993(8) 0.0473(5) 0.0473(5) -0.0195(4) 0.0353(5) -0.0398(5)
Cl4 0.0536(5) 0.0317(4) 0.0338(4) 0.0070(3) 0.0111(3) -0.0108(3)
C1 0.0153(10) 0.0162(11) 0.0165(10) -0.0006(9) 0.0013(8) 0.0005(9)
C2 0.0269(13) 0.0275(14) 0.0123(11) -0.0071(10) 0.0002(9) 0.0006(11)
C3 0.0316(14) 0.0253(13) 0.0119(10) 0.0000(10) 0.0038(9) 0.0017(11)
C4 0.0227(12) 0.0168(11) 0.0184(11) 0.0015(9) 0.0057(9) -0.0020(10)
C5 0.0313(14) 0.0231(13) 0.0165(12) 0.0018(10) 0.0053(10) -0.0013(11)
C6 0.0413(17) 0.0209(13) 0.0276(14) 0.0008(11) 0.0014(12) 0.0035(12)
C7 0.052(2) 0.0221(14) 0.0329(15) 0.0043(12) -0.0034(14) -0.0115(14)
C8 0.0328(16) 0.0286(15) 0.0347(15) 0.0100(12) -0.0026(12) -0.0118(12)
C9 0.0257(14) 0.0264(13) 0.0227(12) 0.0087(11) 0.0028(10) -0.0036(11)
C10 0.0239(14) 0.0341(15) 0.0382(16) 0.0108(13) 0.0048(12) -0.0030(12)
C11 0.0313(17) 0.053(2) 0.054(2) -0.0028(17) 0.0128(15) 0.0036(16)
C12 0.0269(16) 0.056(2) 0.0472(19) 0.0136(16) 0.0055(13) -0.0011(15)
C13 0.0261(14) 0.0261(14) 0.0298(14) 0.0002(11) -0.0013(11) 0.0016(11)
C14 0.0326(17) 0.065(2) 0.0318(16) -0.0115(16) -0.0041(13) 0.0077(16)
C15 0.0309(15) 0.051(2) 0.0326(15) 0.0080(14) 0.0076(12) 0.0068(14)
C16 0.0212(12) 0.0159(12) 0.0171(11) -0.0019(9) 0.0023(9) -0.0031(9)
C17 0.0225(13) 0.0258(13) 0.0260(13) -0.0107(11) 0.0064(10) -0.0065(11)
C18 0.0335(16) 0.0297(15) 0.0311(14) -0.0056(12) 0.0108(12) -0.0162(12)
C19 0.0441(18) 0.0217(14) 0.0249(13) 0.0016(11) 0.0008(12) -0.0112(12)
C20 0.0368(16) 0.0183(13) 0.0262(13) 0.0013(10) -0.0005(11) 0.0009(11)
C21 0.0231(13) 0.0188(12) 0.0198(12) -0.0031(9) 0.0031(10) -0.0024(10)
C22 0.0233(13) 0.0223(13) 0.0314(14) 0.0013(11) 0.0082(11) 0.0017(10)
C23 0.0323(16) 0.052(2) 0.0296(15) 0.0046(14) 0.0089(12) 0.0073(14)
C24 0.0228(15) 0.0478(19) 0.0411(17) -0.0100(15) -0.0018(12) 0.0029(13)
C25 0.0258(15) 0.0301(15) 0.0454(17) -0.0085(13) 0.0140(13) -0.0039(12)
C26 0.0310(17) 0.048(2) 0.0421(18) -0.0027(15) 0.0038(14) 0.0085(14)
C27 0.0308(17) 0.068(2) 0.0474(19) -0.0213(18) 0.0160(14) -0.0012(16)
C28 0.061(2) 0.0199(13) 0.0148(12) 0.0009(10) 0.0098(12) -0.0024(13)
C29 0.084(3) 0.0292(16) 0.0189(14) -0.0030(12) 0.0128(15) -0.0053(17)
C30 0.114(4) 0.0249(17) 0.0227(15) 0.0025(12) -0.0009(19) 0.0089(19)
C31 0.105(4) 0.0342(19) 0.0296(17) -0.0042(14) -0.0100(19) 0.035(2)
C32 0.069(3) 0.050(2) 0.0286(16) -0.0069(15) -0.0129(16) 0.0295(19)
C33 0.066(2) 0.0260(15) 0.0164(12) -0.0010(11) 0.0014(13) 0.0157(14)
C34 0.0359(15) 0.0235(13) 0.0138(11) -0.0021(10) 0.0032(10) 0.0005(11)
C35 0.0449(17) 0.0212(14) 0.0220(13) -0.0006(11) 0.0112(12) -0.0001(12)
C36 0.058(2) 0.0250(15) 0.0270(14) 0.0031(12) 0.0091(14) 0.0117(14)
C37 0.0455(19) 0.0425(18) 0.0310(16) 0.0038(14) 0.0000(13) 0.0204(15)
C38 0.0302(16) 0.0396(17) 0.0300(14) -0.0054(13) -0.0008(12) 0.0057(13)
C39 0.0319(15) 0.0217(13) 0.0221(12) 0.0027(10) 0.0044(11) 0.0022(11)

loop_
_atom_type_symbol
_atom_type_description
_atom_type_scat_dispersion_real
_atom_type_scat_dispersion_imag
_atom_type_scat_source
C C 0.0033 0.0016 'International Tables Vol C Tables 4.2.6.8 and 6.1.1.4'
H H 0.0000 0.0000 'International Tables Vol C Tables 4.2.6.8 and 6.1.1.4'
N N 0.0061 0.0033 'International Tables Vol C Tables 4.2.6.8 and 6.1.1.4'
Cl Cl 0.1484 0.1585 'International Tables Vol C Tables 4.2.6.8 and 6.1.1.4'
Fe Fe 0.3463 0.8444 'International Tables Vol C Tables 4.2.6.8 and 6.1.1.4'

loop_
_geom_angle_atom_site_label_1
_geom_angle_atom_site_label_2
_geom_angle_atom_site_label_3
_geom_angle
N2 Fe1 N1 127.38(10)
N2 Fe1 C1 114.37(9)
N1 Fe1 C1 118.12(9)
N2 Fe1 Cl2 76.22(7)
N1 Fe1 Cl2 87.07(8)
C1 Fe1 Cl2 104.88(7)
C28 N1 Fe1 130.7(2)
C28 N1 H1 114.6
Fe1 N1 H1 114.6
C34 N2 Fe1 128.78(19)
C34 N2 H2A 115.6
Fe1 N2 H2A 115.6
C1 N3 C3 111.7(2)
C1 N3 C4 124.0(2)
C3 N3 C4 124.2(2)
C1 N4 C2 111.6(2)
C1 N4 C16 124.63(19)
C2 N4 C16 123.7(2)
C39 Cl2 Fe1 94.84(10)
N3 C1 N4 103.5(2)
N3 C1 Fe1 129.06(17)
N4 C1 Fe1 127.46(17)
C3 C2 N4 106.8(2)
C3 C2 H2 126.6
N4 C2 H2 126.6
C2 C3 N3 106.4(2)
C2 C3 H3 126.8
N3 C3 H3 126.8
C9 C4 C5 122.7(2)
C9 C4 N3 119.0(2)
C5 C4 N3 118.4(2)
C6 C5 C4 116.8(3)
C6 C5 C13 120.6(3)
C4 C5 C13 122.5(2)
C7 C6 C5 121.4(3)
C7 C6 H6 119.3
C5 C6 H6 119.3
C8 C7 C6 120.7(3)
C8 C7 H7 119.7
C6 C7 H7 119.7
C7 C8 C9 121.0(3)
C7 C8 H8 119.5
C9 C8 H8 119.5
C8 C9 C4 117.5(3)
C8 C9 C10 121.4(3)
C4 C9 C10 121.1(2)
C11 C10 C9 109.7(2)
C11 C10 C12 110.7(3)
C9 C10 C12 112.7(3)
C11 C10 H10 107.9
C9 C10 H10 107.9
C12 C10 H10 107.9
C10 C11 H11A 109.5
C10 C11 H11B 109.5
H11A C11 H11B 109.5
C10 C11 H11C 109.5
H11A C11 H11C 109.5
H11B C11 H11C 109.5
C10 C12 H12A 109.5
C10 C12 H12B 109.5
H12A C12 H12B 109.5
C10 C12 H12C 109.5
H12A C12 H12C 109.5
H12B C12 H12C 109.5
C5 C13 C15 113.6(2)
C5 C13 C14 109.5(2)
C15 C13 C14 109.1(2)
C5 C13 H13 108.2
C15 C13 H13 108.2
C14 C13 H13 108.2
C13 C14 H14A 109.5
C13 C14 H14B 109.5
H14A C14 H14B 109.5
C13 C14 H14C 109.5
H14A C14 H14C 109.5
H14B C14 H14C 109.5
C13 C15 H15A 109.5
C13 C15 H15B 109.5
H15A C15 H15B 109.5
C13 C15 H15C 109.5
H15A C15 H15C 109.5
H15B C15 H15C 109.5
C21 C16 C17 122.9(2)
C21 C16 N4 118.1(2)
C17 C16 N4 119.0(2)
C18 C17 C16 116.8(3)
C18 C17 C25 121.9(2)
C16 C17 C25 121.3(2)
C19 C18 C17 121.1(3)
C19 C18 H18 119.5
C17 C18 H18 119.5
C20 C19 C18 121.0(3)
C20 C19 H19 119.5
C18 C19 H19 119.5
C19 C20 C21 121.0(3)
C19 C20 H20 119.5
C21 C20 H20 119.5
C20 C21 C16 117.1(2)
C20 C21 C22 120.4(2)
C16 C21 C22 122.5(2)
C21 C22 C24 112.8(2)
C21 C22 C23 111.1(2)
C24 C22 C23 109.5(2)
C21 C22 H22 107.8
C24 C22 H22 107.8
C23 C22 H22 107.8
C22 C23 H23A 109.5
C22 C23 H23B 109.5
H23A C23 H23B 109.5
C22 C23 H23C 109.5
H23A C23 H23C 109.5
H23B C23 H23C 109.5
C22 C24 H24A 109.5
C22 C24 H24B 109.5
H24A C24 H24B 109.5
C22 C24 H24C 109.5
H24A C24 H24C 109.5
H24B C24 H24C 109.5
C17 C25 C26 111.3(2)
C17 C25 C27 112.1(3)
C26 C25 C27 110.7(3)
C17 C25 H25 107.5
C26 C25 H25 107.5
C27 C25 H25 107.5
C25 C26 H26A 109.5
C25 C26 H26B 109.5
H26A C26 H26B 109.5
C25 C26 H26C 109.5
H26A C26 H26C 109.5
H26B C26 H26C 109.5
C25 C27 H27A 109.5
C25 C27 H27B 109.5
H27A C27 H27B 109.5
C25 C27 H27C 109.5
H27A C27 H27C 109.5
H27B C27 H27C 109.5
N1 C28 C33 121.1(3)
N1 C28 C29 126.0(3)
C33 C28 C29 112.8(3)
C30 C29 C28 124.5(4)
C30 C29 Cl3 118.6(3)
C28 C29 Cl3 116.9(3)
C29 C30 C31 119.8(4)
C29 C30 H30 120.1
C31 C30 H30 120.1
C30 C31 C32 119.8(3)
C30 C31 H31 120.1
C32 C31 H31 120.1
C33 C32 C31 118.3(4)
C33 C32 H32 120.9
C31 C32 H32 120.9
C32 C33 C28 124.8(3)
C32 C33 Cl1 118.0(3)
C28 C33 Cl1 117.2(2)
N2 C34 C39 122.5(2)
N2 C34 C35 125.5(3)
C39 C34 C35 112.1(2)
C36 C35 C34 124.1(3)
C36 C35 Cl4 118.9(2)
C34 C35 Cl4 117.1(2)
C35 C36 C37 120.3(3)
C35 C36 H36 119.9
C37 C36 H36 119.9
C38 C37 C36 119.2(3)
C38 C37 H37 120.4
C36 C37 H37 120.4
C37 C38 C39 119.4(3)
C37 C38 H38 120.3
C39 C38 H38 120.3
C38 C39 C34 124.8(3)
C38 C39 Cl2 118.3(2)
C34 C39 Cl2 116.8(2)

loop_
_geom_bond_atom_site_label_1
_geom_bond_atom_site_label_2
_geom_bond_distance
Fe1 N2 1.967(2)
Fe1 N1 1.971(2)
Fe1 C1 2.104(2)
Fe1 Cl2 2.7171(9)
N1 C28 1.331(4)
N1 H1 0.8800
N2 C34 1.344(4)
N2 H2A 0.8800
N3 C1 1.356(3)
N3 C3 1.392(3)
N3 C4 1.438(3)
N4 C1 1.360(3)
N4 C2 1.388(3)
N4 C16 1.440(3)
Cl1 C33 1.765(3)
Cl2 C39 1.747(3)
Cl3 C29 1.750(4)
Cl4 C35 1.750(3)
C2 C3 1.338(4)
C2 H2 0.9500
C3 H3 0.9500
C4 C9 1.398(4)
C4 C5 1.407(4)
C5 C6 1.392(4)
C5 C13 1.513(4)
C6 C7 1.376(4)
C6 H6 0.9500
C7 C8 1.372(5)
C7 H7 0.9500
C8 C9 1.392(4)
C8 H8 0.9500
C9 C10 1.525(4)
C10 C11 1.523(5)
C10 C12 1.532(4)
C10 H10 1.0000
C11 H11A 0.9800
C11 H11B 0.9800
C11 H11C 0.9800
C12 H12A 0.9800
C12 H12B 0.9800
C12 H12C 0.9800
C13 C15 1.517(4)
C13 C14 1.532(4)
C13 H13 1.0000
C14 H14A 0.9800
C14 H14B 0.9800
C14 H14C 0.9800
C15 H15A 0.9800
C15 H15B 0.9800
C15 H15C 0.9800
C16 C21 1.404(3)
C16 C17 1.405(4)
C17 C18 1.394(4)
C17 C25 1.511(4)
C18 C19 1.380(4)
C18 H18 0.9500
C19 C20 1.368(4)
C19 H19 0.9500
C20 C21 1.393(4)
C20 H20 0.9500
C21 C22 1.510(4)
C22 C24 1.523(4)
C22 C23 1.529(4)
C22 H22 1.0000
C23 H23A 0.9800
C23 H23B 0.9800
C23 H23C 0.9800
C24 H24A 0.9800
C24 H24B 0.9800
C24 H24C 0.9800
C25 C26 1.525(4)
C25 C27 1.545(4)
C25 H25 1.0000
C26 H26A 0.9800
C26 H26B 0.9800
C26 H26C 0.9800
C27 H27A 0.9800
C27 H27B 0.9800
C27 H27C 0.9800
C28 C33 1.406(5)
C28 C29 1.421(4)
C29 C30 1.353(5)
C30 C31 1.383(6)
C30 H30 0.9500
C31 C32 1.398(6)
C31 H31 0.9500
C32 C33 1.382(4)
C32 H32 0.9500
C34 C39 1.409(4)
C34 C35 1.426(4)
C35 C36 1.366(4)
C36 C37 1.388(5)
C36 H36 0.9500
C37 C38 1.368(5)
C37 H37 0.9500
C38 C39 1.387(4)
C38 H38 0.9500
